data_2101908
loop_
_publ_author_name
'Cole, J. C.'
'Cole, J. M.'
'Cross, G. H.'
'Farsari, M.'
'Howard, J. A. K.'
'Szablewski, M.'

_publ_section_title
;
 Structural Studies of a Series of Organic Non-Linear Optical Materials
;
_journal_issue 5
_journal_name_full 'Acta Crystallographica Section B'
_journal_page_first 812
_journal_page_last 821
_journal_paper_doi 10.1107/S010876819601525X
_journal_volume 53
_journal_year 1997
_chemical_formula_structural (NC)2.C.C6H4.C.(CN).NC5H9.CH3
_chemical_formula_sum 'C17 H16 N4'
_chemical_formula_weight 276.34
_chemical_name_systematic
;
 ?
;
_space_group_IT_number 7
_symmetry_cell_setting monoclinic
_symmetry_space_group_name_Hall 'P -2yac'
_symmetry_space_group_name_H-M 'P 1 n 1'
_audit_creation_method SHELXL
_cell_angle_alpha 90.00
_cell_angle_beta 107.91(3)
_cell_angle_gamma 90.00
_cell_formula_units_Z 2
_cell_length_a 6.9700(10)
_cell_length_b 14.233(3)
_cell_length_c 7.633(2)
_cell_measurement_reflns_used 48
_cell_measurement_temperature 150(2)
_cell_measurement_theta_max 12.6
_cell_measurement_theta_min 10.8
_cell_volume 720.5(3)
_computing_cell_refinement 'XSCANS (Siemens, 1994)'
_computing_data_collection 'XSCANS (Siemens, 1994)'
_computing_data_reduction 'XSCANS (Siemens, 1994)'
_computing_molecular_graphics SHELXTL-PLUS
_computing_publication_material 'SHELXL-93 (Sheldrick, 1993)'
_computing_structure_refinement 'SHELXL-93 (Sheldrick, 1993)'
_computing_structure_solution 'SHELXS-86 (Sheldrick, 1990)'
_diffrn_ambient_temperature 150(2)
_diffrn_measurement_device 'siemens P4'
_diffrn_measurement_method '2\q/\w scans'
_diffrn_radiation_monochromator graphite
_diffrn_radiation_source 'fine-focus sealed tube'
_diffrn_radiation_type MoK\a
_diffrn_radiation_wavelength 0.71073
_diffrn_reflns_av_R_equivalents 0.0252
_diffrn_reflns_av_sigmaI/netI 0.0424
_diffrn_reflns_limit_h_max 8
_diffrn_reflns_limit_h_min -1
_diffrn_reflns_limit_k_max 16
_diffrn_reflns_limit_k_min -1
_diffrn_reflns_limit_l_max 8
_diffrn_reflns_limit_l_min -9
_diffrn_reflns_number 1654
_diffrn_reflns_theta_max 27.41
_diffrn_reflns_theta_min 2.86
_diffrn_standards_decay_% 0
_diffrn_standards_interval_count 97
_diffrn_standards_number 3
_exptl_absorpt_coefficient_mu 0.079
_exptl_absorpt_correction_type none
_exptl_crystal_colour purple
_exptl_crystal_density_diffrn 1.274
_exptl_crystal_description needle
_exptl_crystal_F_000 292
_exptl_crystal_size_max 0.56
_exptl_crystal_size_mid 0.44
_exptl_crystal_size_min 0.12
_refine_diff_density_max 0.148
_refine_diff_density_min -0.159
_refine_ls_abs_structure_details 'Flack H D (1983), Acta Cryst. A39, 876-881'
_refine_ls_abs_structure_Flack 0.(4)
_refine_ls_extinction_method none
_refine_ls_goodness_of_fit_all 1.037
_refine_ls_goodness_of_fit_obs 1.034
_refine_ls_hydrogen_treatment 'refxyz, U~iso~ = 1.2U~eq~ of vicinal C atom'
_refine_ls_matrix_type full
_refine_ls_number_parameters 238
_refine_ls_number_reflns 1525
_refine_ls_number_restraints 2
_refine_ls_restrained_S_all 1.198
_refine_ls_restrained_S_obs 1.033
_refine_ls_R_factor_all 0.0472
_refine_ls_R_factor_obs 0.0352
_refine_ls_shift/esd_max -0.001
_refine_ls_shift/esd_mean 0.000
_refine_ls_structure_factor_coef Fsqd
_refine_ls_weighting_details 'w=1/[\s^2^(Fo^2^)+(0.0451P)^2^+0.0152P] where P=(Fo^2^+2Fc^2^)/3'
_refine_ls_weighting_scheme calc
_refine_ls_wR_factor_all 0.0991
_refine_ls_wR_factor_obs 0.0788
_reflns_number_observed 1331
_reflns_number_total 1526
_reflns_observed_criterion >2sigma(I)
_cod_data_source_file an0521.cif
_cod_data_source_block II
_cod_depositor_comments
;
The following automatic conversions were performed:

'_refine_ls_weighting_scheme' value 'calc
w=1/[\s^2^(Fo^2^)+(0.0451P)^2^+0.0152P] where P=(Fo^2^+2Fc^2^)/3' was
changed to 'calc'. New tag '_refine_ls_weighting_details' was
created. The value of the new tag was set to
'w=1/[\s^2^(Fo^2^)+(0.0451P)^2^+0.0152P] where P=(Fo^2^+2Fc^2^)/3'.

Automatic conversion script
Id: cif_fix_values 3143 2015-03-26 13:38:13Z robertas 
;
_cod_original_sg_symbol_H-M 'P n'
_cod_database_code 2101908

loop_
_symmetry_equiv_pos_as_xyz
'x, y, z'
'x+1/2, -y, z+1/2'

loop_
_atom_site_aniso_label
_atom_site_aniso_U_11
_atom_site_aniso_U_22
_atom_site_aniso_U_33
_atom_site_aniso_U_12
_atom_site_aniso_U_13
_atom_site_aniso_U_23
N1 0.039(2) 0.042(2) 0.041(2) -0.0078(14) 0.0217(14) -0.0145(14)
N2 0.047(2) 0.0248(15) 0.0322(15) -0.0001(14) 0.0069(14) 0.0008(12)
N3 0.0352(15) 0.0278(13) 0.025(2) -0.0040(12) 0.0109(12) -0.0023(10)
N4 0.0233(15) 0.0172(12) 0.0198(12) -0.0006(10) 0.0081(11) -0.0035(10)
C1 0.021(2) 0.024(2) 0.034(2) -0.0028(13) 0.0101(15) -0.0070(12)
C2 0.024(2) 0.024(2) 0.0242(15) 0.0026(12) 0.0016(13) -0.0105(12)
C3 0.022(2) 0.0233(15) 0.027(2) 0.0030(14) 0.0086(15) -0.0020(12)
C4 0.0147(14) 0.0249(14) 0.0231(15) 0.0007(12) 0.0046(12) -0.0028(12)
C5 0.025(2) 0.029(2) 0.0219(15) 0.0038(13) 0.0117(14) 0.0008(12)
C6 0.023(2) 0.0242(14) 0.0210(15) -0.0010(13) 0.0085(13) 0.0007(12)
C7 0.0190(15) 0.0215(14) 0.0203(14) -0.0008(13) 0.0061(12) 0.0010(11)
C8 0.023(2) 0.023(2) 0.0201(14) 0.0004(14) 0.0073(13) -0.0006(12)
C9 0.021(2) 0.0224(15) 0.020(2) -0.0027(13) 0.0050(14) 0.0026(12)
C10 0.0162(14) 0.024(2) 0.0177(15) -0.0019(13) 0.0038(12) -0.0008(11)
C11 0.0207(15) 0.0194(14) 0.027(2) -0.0022(12) 0.0091(14) -0.0010(12)
C12 0.027(2) 0.022(2) 0.0185(14) 0.0008(14) 0.0020(13) -0.0001(12)
C13 0.029(2) 0.024(2) 0.0203(15) -0.0020(15) 0.0062(13) 0.0000(12)
C14 0.032(2) 0.0179(14) 0.030(2) 0.0004(14) 0.0075(14) 0.0006(13)
C15 0.031(2) 0.0202(14) 0.027(2) 0.0010(14) 0.0054(14) -0.0043(12)
C16 0.034(2) 0.0176(14) 0.020(2) 0.0007(14) 0.0088(14) -0.0033(12)
C17 0.053(3) 0.032(2) 0.042(2) -0.009(2) 0.021(2) -0.0014(15)

loop_
_atom_site_label
_atom_site_fract_x
_atom_site_fract_y
_atom_site_fract_z
_atom_site_U_iso_or_equiv
_atom_site_thermal_displace_type
_atom_site_calc_flag
_atom_site_occupancy
_atom_site_type_symbol
N1 0.2839(5) 0.2220(2) 0.4240(5) 0.0384(7) Uani d 1 N
N2 0.3554(5) 0.3441(2) -0.0842(4) 0.0358(7) Uani d 1 N
N3 0.2779(5) -0.1703(2) -0.5357(4) 0.0291(6) Uani d 1 N
N4 0.3309(4) -0.2524(2) -0.1035(3) 0.0198(6) Uani d 1 N
C1 0.2908(5) 0.2131(2) 0.2760(5) 0.0258(7) Uani d 1 C
C2 0.3320(5) 0.2785(2) -0.0042(4) 0.0251(7) Uani d 1 C
C3 0.3044(5) 0.1983(2) 0.0966(4) 0.0239(7) Uani d 1 C
C4 0.2883(5) 0.1061(2) 0.0201(4) 0.0212(6) Uani d 1 C
C5 0.2506(5) 0.0272(2) 0.1184(4) 0.0243(7) Uani d 1 C
H5 0.213(6) 0.036(2) 0.232(5) 0.029 Uiso d 1 H
C6 0.2450(5) -0.0617(2) 0.0512(4) 0.0224(7) Uani d 1 C
H6 0.207(6) -0.115(2) 0.116(5) 0.027 Uiso d 1 H
C7 0.2820(5) -0.0789(2) -0.1185(4) 0.0203(6) Uani d 1 C
C8 0.3057(5) 0.0012(2) -0.2231(4) 0.0220(7) Uani d 1 C
H8 0.320(6) -0.005(2) -0.348(5) 0.026 Uiso d 1 H
C9 0.3099(5) 0.0902(2) -0.1558(4) 0.0215(7) Uani d 1 C
H9 0.326(6) 0.144(2) -0.224(5) 0.026 Uiso d 1 H
C10 0.2983(5) -0.1705(2) -0.1889(4) 0.0195(7) Uani d 1 C
C11 0.2831(5) -0.1733(2) -0.3843(4) 0.0221(7) Uani d 1 C
C12 0.4167(5) -0.2657(2) 0.0978(4) 0.0236(7) Uani d 1 C
H12A 0.445(6) -0.204(3) 0.164(5) 0.028 Uiso d 1 H
H12B 0.549(7) -0.296(3) 0.119(5) 0.028 Uiso d 1 H
C13 0.2802(5) -0.3285(2) 0.1687(4) 0.0250(7) Uani d 1 C
H13A 0.145(7) -0.297(3) 0.147(5) 0.030 Uiso d 1 H
H13B 0.350(6) -0.339(2) 0.302(5) 0.030 Uiso d 1 H
C14 0.2518(6) -0.4242(2) 0.0720(4) 0.0271(7) Uani d 1 C
H14 0.390(7) -0.460(3) 0.109(5) 0.032 Uiso d 1 H
C15 0.1820(5) -0.4101(2) -0.1374(4) 0.0270(7) Uani d 1 C
H15A 0.038(7) -0.384(3) -0.172(5) 0.032 Uiso d 1 H
H15B 0.182(7) -0.471(3) -0.199(5) 0.032 Uiso d 1 H
C16 0.3167(6) -0.3434(2) -0.2006(4) 0.0236(7) Uani d 1 C
H16A 0.262(6) -0.331(2) -0.340(5) 0.028 Uiso d 1 H
H16B 0.460(6) -0.368(3) -0.164(5) 0.028 Uiso d 1 H
C17 0.1063(7) -0.4859(2) 0.1341(5) 0.0408(9) Uani d 1 C
H17A -0.032(9) -0.459(3) 0.107(6) 0.049 Uiso d 1 H
H17B 0.096(8) -0.554(3) 0.072(6) 0.049 Uiso d 1 H
H17C 0.154(8) -0.497(3) 0.272(6) 0.049 Uiso d 1 H

loop_
_atom_type_symbol
_atom_type_description
_atom_type_scat_dispersion_real
_atom_type_scat_dispersion_imag
_atom_type_scat_source
C C 0.0033 0.0016 'International Tables Vol C Tables 4.2.6.8 and 6.1.1.4'
H H 0.0000 0.0000 'International Tables Vol C Tables 4.2.6.8 and 6.1.1.4'
N N 0.0061 0.0033 'International Tables Vol C Tables 4.2.6.8 and 6.1.1.4'

loop_
_geom_angle_atom_site_label_1
_geom_angle_atom_site_label_2
_geom_angle_atom_site_label_3
_geom_angle
_geom_angle_publ_flag
C10 N4 C12 125.3(2) yes
C10 N4 C16 123.4(2) yes
C12 N4 C16 110.6(2) yes
N1 C1 C3 177.3(4) yes
N2 C2 C3 179.2(3) yes
C1 C3 C2 117.6(3) yes
C1 C3 C4 120.8(3) yes
C2 C3 C4 121.6(3) yes
C9 C4 C5 117.8(3) yes
C9 C4 C3 121.2(3) yes
C5 C4 C3 121.0(3) yes
C6 C5 C4 121.7(3) yes
C6 C5 H5 118.(2) yes
C4 C5 H5 120.5(19) yes
C5 C6 C7 120.8(3) yes
C5 C6 H6 120.(2) yes
C7 C6 H6 119.(2) yes
C6 C7 C10 124.0(3) yes
C6 C7 C8 117.2(3) yes
C10 C7 C8 118.8(3) yes
C9 C8 C7 121.6(3) yes
C9 C8 H8 116.(2) yes
C7 C8 H8 122.(2) yes
C8 C9 C4 120.6(3) yes
C8 C9 H9 122.(2) yes
C4 C9 H9 117.(2) yes
N4 C10 C7 129.9(2) yes
N4 C10 C11 115.2(3) yes
C7 C10 C11 114.8(2) yes
N3 C11 C10 175.6(3) yes
N4 C12 C13 110.3(3) yes
N4 C12 H12A 112.(2) yes
C13 C12 H12A 113.(2) yes
N4 C12 H12B 107.(2) yes
C13 C12 H12B 110.(2) yes
H12A C12 H12B 105.(3) yes
C12 C13 C14 110.7(3) yes
C12 C13 H13A 110.(2) yes
C14 C13 H13A 110.(2) yes
C12 C13 H13B 107.(2) yes
C14 C13 H13B 108.(2) yes
H13A C13 H13B 112.(3) yes
C17 C14 C13 111.2(3) yes
C17 C14 C15 111.8(3) yes
C13 C14 C15 109.7(2) yes
C17 C14 H14 106.(2) yes
C13 C14 H14 110.(2) yes
C15 C14 H14 108.2(19) yes
C16 C15 C14 112.6(3) yes
C16 C15 H15A 111.(2) yes
C14 C15 H15A 107.(2) yes
C16 C15 H15B 108.(2) yes
C14 C15 H15B 110.(2) yes
H15A C15 H15B 110.(3) yes
N4 C16 C15 109.9(3) yes
N4 C16 H16A 107.9(19) yes
C15 C16 H16A 112.(2) yes
N4 C16 H16B 105.(2) yes
C15 C16 H16B 111.(2) yes
H16A C16 H16B 111.(3) yes
C14 C17 H17A 114.(3) yes
C14 C17 H17B 110.(3) yes
H17A C17 H17B 109.(4) yes
C14 C17 H17C 112.(3) yes
H17A C17 H17C 105.(4) yes
H17B C17 H17C 106.(3) yes

loop_
_geom_bond_atom_site_label_1
_geom_bond_atom_site_label_2
_geom_bond_distance
_geom_bond_publ_flag
N1 C1 1.153(5) yes
N2 C2 1.154(4) yes
N3 C11 1.145(4) yes
N4 C10 1.321(4) yes
N4 C12 1.479(4) yes
N4 C16 1.479(4) yes
C1 C3 1.417(4) yes
C2 C3 1.423(5) yes
C3 C4 1.427(4) yes
C4 C9 1.415(4) yes
C4 C5 1.419(4) yes
C5 C6 1.361(4) yes
C5 H5 0.99(4) yes
C6 C7 1.418(4) yes
C6 H6 0.98(4) yes
C7 C10 1.428(4) yes
C7 C8 1.430(4) yes
C8 C9 1.363(4) yes
C8 H8 0.99(4) yes
C9 H9 0.95(4) yes
C10 C11 1.463(4) yes
C12 C13 1.522(5) yes
C12 H12A 1.00(4) yes
C12 H12B 0.98(4) yes
C13 C14 1.533(4) yes
C13 H13A 1.01(4) yes
C13 H13B 0.99(4) yes
C14 C17 1.523(5) yes
C14 C15 1.534(4) yes
C14 H14 1.05(4) yes
C15 C16 1.515(5) yes
C15 H15A 1.03(4) yes
C15 H15B 0.98(4) yes
C16 H16A 1.03(4) yes
C16 H16B 1.01(4) yes
C17 H17A 1.00(6) yes
C17 H17B 1.07(4) yes
C17 H17C 1.01(5) yes

loop_
_geom_torsion_atom_site_label_1
_geom_torsion_atom_site_label_2
_geom_torsion_atom_site_label_3
_geom_torsion_atom_site_label_4
_geom_torsion
N1 C1 C3 C2 -142.(8)
N1 C1 C3 C4 39.(8)
N2 C2 C3 C1 2.E1(3)
N2 C2 C3 C4 -16.E1(3)
C1 C3 C4 C9 -177.4(3)
C2 C3 C4 C9 3.4(5)
C1 C3 C4 C5 2.4(5)
C2 C3 C4 C5 -176.8(3)
C9 C4 C5 C6 3.2(5)
C3 C4 C5 C6 -176.6(3)
C4 C5 C6 C7 1.7(5)
C5 C6 C7 C10 173.6(3)
C5 C6 C7 C8 -5.9(5)
C6 C7 C8 C9 5.5(5)
C10 C7 C8 C9 -174.1(3)
C7 C8 C9 C4 -0.8(5)
C5 C4 C9 C8 -3.6(4)
C3 C4 C9 C8 176.2(3)
C12 N4 C10 C7 -18.9(5)
C16 N4 C10 C7 171.5(3)
C12 N4 C10 C11 158.8(3)
C16 N4 C10 C11 -10.8(4)
C6 C7 C10 N4 -17.8(5)
C8 C7 C10 N4 161.7(3)
C6 C7 C10 C11 164.5(3)
C8 C7 C10 C11 -16.0(4)
N4 C10 C11 N3 -141.(5)
C7 C10 C11 N3 37.(5)
C10 N4 C12 C13 127.1(3)
C16 N4 C12 C13 -62.1(3)
N4 C12 C13 C14 58.3(3)
C12 C13 C14 C17 -176.9(3)
C12 C13 C14 C15 -52.6(4)
C17 C14 C15 C16 176.0(3)
C13 C14 C15 C16 52.0(4)
C10 N4 C16 C15 -128.9(3)
C12 N4 C16 C15 60.1(3)
C14 C15 C16 N4 -55.7(3)

loop_
_cod_related_entry_id
_cod_related_entry_database
_cod_related_entry_code
1 ChemSpider 21140741
